data_7116863
loop_
_publ_author_name
'Min Chen'
'Hui Zhao'
'Chun-Sen Liu'
'Xi Wang'
'Heng-Zhen Shi'
'Miao Du'

_publ_section_title
;
 Template-directed construction of conformational supramolecular isomers
 for bilayer porous metal-organic frameworks with distinct gas sorption
 behaviors
;
_journal_name_full Chem.Commun.
_journal_page_first 6014
_journal_paper_doi 10.1039/C5cc00018A
_journal_volume 51
_journal_year 2015
_chemical_formula_sum 'C18 H11.33 Co O6.67'
_chemical_formula_weight 393.20
_chemical_name_systematic
; 
 ? 
;
_space_group_IT_number 167
_symmetry_cell_setting trigonal
_symmetry_space_group_name_Hall '-R 3 2"c'
_symmetry_space_group_name_H-M 'R -3 c :H'
_atom_sites_solution_hydrogens geom
_atom_sites_solution_primary direct
_atom_sites_solution_secondary difmap
_audit_creation_method SHELXL-97
_audit_update_record
;
2014-10-26 deposited with the CCDC.
2015-02-25 downloaded from the CCDC.
;
_cell_angle_alpha 90.00
_cell_angle_beta 90.00
_cell_angle_gamma 120.00
_cell_formula_units_Z 18
_cell_length_a 17.4310(11)
_cell_length_b 17.4310(11)
_cell_length_c 48.043(5)
_cell_measurement_reflns_used 4366
_cell_measurement_temperature 294(2)
_cell_measurement_theta_max 27.6610
_cell_measurement_theta_min 3.6810
_cell_volume 12641.7(17)
_computing_cell_refinement
;
CrysAlisPro, Agilent Technologies,
Version 1.171.36.32 (release 02-08-2013 CrysAlis171 .NET)
(compiled Aug  2 2013,16:46:58)
;
_computing_data_collection
;
CrysAlisPro, Agilent Technologies,
Version 1.171.36.32 (release 02-08-2013 CrysAlis171 .NET)
(compiled Aug  2 2013,16:46:58)
;
_computing_data_reduction
;
CrysAlisPro, Agilent Technologies,
Version 1.171.36.32 (release 02-08-2013 CrysAlis171 .NET)
(compiled Aug  2 2013,16:46:58)
;
_computing_molecular_graphics 'SHELXTL (Sheldrick, 2008)'
_computing_publication_material 'SHELXTL and PLATON (Spek, 2009)'
_computing_structure_refinement 'SHELXL97 (Sheldrick, 2008)'
_computing_structure_solution 'SHELXS97 (Sheldrick, 2008)'
_diffrn_ambient_temperature 294(2)
_diffrn_measured_fraction_theta_full 0.998
_diffrn_measured_fraction_theta_max 0.998
_diffrn_measurement_device_type 'Xcalibur, Eos, Gemini'
_diffrn_measurement_method '\w scans'
_diffrn_radiation_monochromator graphite
_diffrn_radiation_source 'Enhance (Mo) X-ray Source'
_diffrn_radiation_type MoK\a
_diffrn_radiation_wavelength 0.71073
_diffrn_reflns_av_R_equivalents 0.0334
_diffrn_reflns_av_sigmaI/netI 0.0221
_diffrn_reflns_limit_h_max 11
_diffrn_reflns_limit_h_min -20
_diffrn_reflns_limit_k_max 20
_diffrn_reflns_limit_k_min -20
_diffrn_reflns_limit_l_max 56
_diffrn_reflns_limit_l_min -53
_diffrn_reflns_number 15120
_diffrn_reflns_theta_full 25.00
_diffrn_reflns_theta_max 25.00
_diffrn_reflns_theta_min 3.19
_diffrn_standards_decay_% 0
_diffrn_standards_interval_count 0
_diffrn_standards_interval_time 0
_diffrn_standards_number 0
_exptl_absorpt_coefficient_mu 0.632
_exptl_absorpt_correction_T_max 0.8840
_exptl_absorpt_correction_T_min 0.8428
_exptl_absorpt_correction_type multi-scan
_exptl_absorpt_process_details
;
CrysAlisPro, Agilent Technologies,
Version 1.171.36.32 (release 02-08-2013 CrysAlis171 .NET)
(compiled Aug  2 2013,16:46:58)
Empirical absorption correction using spherical harmonics,
 implemented in SCALE3 ABSPACK scaling algorithm.
;
_exptl_crystal_colour Purple
_exptl_crystal_density_diffrn 0.930
_exptl_crystal_density_method 'not measured'
_exptl_crystal_description Prism
_exptl_crystal_F_000 3594
_exptl_crystal_size_max 0.28
_exptl_crystal_size_mid 0.21
_exptl_crystal_size_min 0.20
_refine_diff_density_max 2.554
_refine_diff_density_min -0.522
_refine_diff_density_rms 0.108
_refine_ls_extinction_method none
_refine_ls_goodness_of_fit_ref 1.049
_refine_ls_hydrogen_treatment constr
_refine_ls_matrix_type full
_refine_ls_number_parameters 117
_refine_ls_number_reflns 2480
_refine_ls_number_restraints 0
_refine_ls_restrained_S_all 1.049
_refine_ls_R_factor_all 0.0971
_refine_ls_R_factor_gt 0.0816
_refine_ls_shift/su_max 0.000
_refine_ls_shift/su_mean 0.000
_refine_ls_structure_factor_coef Fsqd
_refine_ls_weighting_details 'calc w=1/[\s^2^(Fo^2^)+(0.1400P)^2^+71.9873P] where P=(Fo^2^+2Fc^2^)/3'
_refine_ls_weighting_scheme calc
_refine_ls_wR_factor_gt 0.2356
_refine_ls_wR_factor_ref 0.2474
_reflns_number_gt 1817
_reflns_number_total 2480
_reflns_threshold_expression >2sigma(I)
_cod_data_source_file c5cc00018a2.cif
_cod_data_source_block 471-MOF
_cod_original_sg_symbol_H-M R-3c
_cod_database_code 7116863

loop_
_symmetry_equiv_pos_as_xyz
'x, y, z'
'-y, x-y, z'
'-x+y, -x, z'
'y, x, -z+1/2'
'x-y, -y, -z+1/2'
'-x, -x+y, -z+1/2'
'x+2/3, y+1/3, z+1/3'
'-y+2/3, x-y+1/3, z+1/3'
'-x+y+2/3, -x+1/3, z+1/3'
'y+2/3, x+1/3, -z+5/6'
'x-y+2/3, -y+1/3, -z+5/6'
'-x+2/3, -x+y+1/3, -z+5/6'
'x+1/3, y+2/3, z+2/3'
'-y+1/3, x-y+2/3, z+2/3'
'-x+y+1/3, -x+2/3, z+2/3'
'y+1/3, x+2/3, -z+7/6'
'x-y+1/3, -y+2/3, -z+7/6'
'-x+1/3, -x+y+2/3, -z+7/6'
'-x, -y, -z'
'y, -x+y, -z'
'x-y, x, -z'
'-y, -x, z-1/2'
'-x+y, y, z-1/2'
'x, x-y, z-1/2'
'-x+2/3, -y+1/3, -z+1/3'
'y+2/3, -x+y+1/3, -z+1/3'
'x-y+2/3, x+1/3, -z+1/3'
'-y+2/3, -x+1/3, z-1/6'
'-x+y+2/3, y+1/3, z-1/6'
'x+2/3, x-y+1/3, z-1/6'
'-x+1/3, -y+2/3, -z+2/3'
'y+1/3, -x+y+2/3, -z+2/3'
'x-y+1/3, x+2/3, -z+2/3'
'-y+1/3, -x+2/3, z+1/6'
'-x+y+1/3, y+2/3, z+1/6'
'x+1/3, x-y+2/3, z+1/6'

loop_
_atom_site_label
_atom_site_type_symbol
_atom_site_fract_x
_atom_site_fract_y
_atom_site_fract_z
_atom_site_U_iso_or_equiv
_atom_site_adp_type
_atom_site_occupancy
_atom_site_symmetry_multiplicity
_atom_site_calc_flag
_atom_site_refinement_flags
_atom_site_disorder_assembly
_atom_site_disorder_group
Co1 Co 0.6667 0.3333 0.0833 0.0299(4) Uani 1 6 d S . .
Co2 Co 0.6667 0.3333 0.008360(19) 0.0343(4) Uani 1 3 d S . .
C1 C 0.7527(3) 0.2597(3) 0.03905(11) 0.0467(12) Uani 1 1 d . . .
C2 C 0.8180(3) 0.2273(3) 0.04012(9) 0.0403(10) Uani 1 1 d . . .
C3 C 0.8444(4) 0.2041(4) 0.01605(11) 0.0595(14) Uani 1 1 d . . .
H3 H 0.8188 0.2049 -0.0009 0.071 Uiso 1 1 calc R . .
C4 C 0.9088(4) 0.1797(4) 0.01681(13) 0.0699(16) Uani 1 1 d . . .
H4 H 0.9260 0.1632 0.0006 0.084 Uiso 1 1 calc R . .
C5 C 0.9468(3) 0.1803(3) 0.04189(12) 0.0519(13) Uani 1 1 d . . .
C6 C 0.9195(4) 0.2000(4) 0.06594(12) 0.0638(15) Uani 1 1 d . . .
H6 H 0.9444 0.1979 0.0828 0.077 Uiso 1 1 calc R . .
C7 C 0.8544(4) 0.2234(4) 0.06512(10) 0.0544(12) Uani 1 1 d . . .
H7 H 0.8351 0.2365 0.0816 0.065 Uiso 1 1 calc R . .
C8 C 1.0069(3) 0.0819(3) 0.04170(10) 0.0419(10) Uani 1 1 d . . .
C9 C 1.0830(3) 0.0776(3) 0.04154(9) 0.0420(11) Uani 1 1 d . . .
H9 H 1.1383 0.1288 0.0413 0.050 Uiso 1 1 calc R . .
O1 O 0.7268(3) 0.2751(3) 0.06086(9) 0.0743(13) Uani 1 1 d . . .
O2 O 0.7298(2) 0.2702(2) 0.01485(8) 0.0606(10) Uani 1 1 d . . .
O3 O 1.0191(2) 0.1662(2) 0.04250(10) 0.0764(13) Uani 1 1 d . . .
O4 O 0.6667 0.3333 -0.03493(17) 0.089(3) Uani 1 3 d S . .
H4A H 0.6401 0.3599 -0.0408 0.134 Uiso 0.11 1 d PR A 3
H4B H 0.7197 0.3599 -0.0408 0.134 Uiso 0.11 1 d PR A 3
H4A' H 0.7197 0.3599 -0.0408 0.134 Uiso 0.11 1 d PR . .
H4B' H 0.6402 0.2803 -0.0408 0.134 Uiso 0.11 1 d PR . .
H4A" H 0.6402 0.2803 -0.0408 0.134 Uiso 0.11 1 d PR A 1
H4B" H 0.6401 0.3599 -0.0408 0.134 Uiso 0.11 1 d PR A 1

loop_
_atom_site_aniso_label
_atom_site_aniso_U_11
_atom_site_aniso_U_22
_atom_site_aniso_U_33
_atom_site_aniso_U_23
_atom_site_aniso_U_13
_atom_site_aniso_U_12
Co1 0.0293(5) 0.0293(5) 0.0311(7) 0.000 0.000 0.0146(3)
Co2 0.0342(5) 0.0342(5) 0.0346(6) 0.000 0.000 0.0171(2)
C1 0.044(3) 0.037(2) 0.065(3) -0.002(2) 0.003(2) 0.025(2)
C2 0.048(2) 0.037(2) 0.044(2) 0.0005(18) 0.0036(19) 0.027(2)
C3 0.067(3) 0.081(4) 0.053(3) -0.008(3) -0.003(2) 0.054(3)
C4 0.076(4) 0.084(4) 0.075(4) -0.019(3) 0.002(3) 0.059(4)
C5 0.041(3) 0.032(2) 0.089(4) 0.000(2) -0.006(2) 0.022(2)
C6 0.066(3) 0.067(4) 0.067(3) 0.008(3) -0.013(3) 0.039(3)
C7 0.064(3) 0.066(3) 0.044(3) 0.004(2) 0.004(2) 0.041(3)
C8 0.039(2) 0.028(2) 0.057(3) -0.0006(19) -0.002(2) 0.015(2)
C9 0.035(2) 0.032(2) 0.058(3) 0.0067(19) -0.0017(19) 0.016(2)
O1 0.086(3) 0.088(3) 0.077(3) -0.009(2) 0.020(2) 0.064(3)
O2 0.066(2) 0.069(2) 0.068(2) -0.0040(18) -0.0088(18) 0.050(2)
O3 0.0403(19) 0.0346(19) 0.157(4) -0.001(2) -0.013(2) 0.0208(16)
O4 0.103(4) 0.103(4) 0.062(5) 0.000 0.000 0.052(2)

loop_
_atom_type_symbol
_atom_type_description
_atom_type_scat_dispersion_real
_atom_type_scat_dispersion_imag
_atom_type_scat_source
C C 0.0033 0.0016 'International Tables Vol C Tables 4.2.6.8 and 6.1.1.4'
H H 0.0000 0.0000 'International Tables Vol C Tables 4.2.6.8 and 6.1.1.4'
O O 0.0106 0.0060 'International Tables Vol C Tables 4.2.6.8 and 6.1.1.4'
Co Co 0.3494 0.9721 'International Tables Vol C Tables 4.2.6.8 and 6.1.1.4'

loop_
_geom_angle_atom_site_label_1
_geom_angle_atom_site_label_2
_geom_angle_atom_site_label_3
_geom_angle
_geom_angle_site_symmetry_1
_geom_angle_site_symmetry_3
O1 Co1 O1 95.68(18) . 3_665
O1 Co1 O1 95.68(17) . 2_655
O1 Co1 O1 95.68(17) 3_665 2_655
O1 Co1 O1 83.6(3) . 17_554
O1 Co1 O1 179.1(2) 3_665 17_554
O1 Co1 O1 85.0(2) 2_655 17_554
O1 Co1 O1 85.0(2) . 18_654
O1 Co1 O1 83.6(3) 3_665 18_654
O1 Co1 O1 179.1(2) 2_655 18_654
O1 Co1 O1 95.69(17) 17_554 18_654
O1 Co1 O1 179.1(2) . 16_544
O1 Co1 O1 85.0(2) 3_665 16_544
O1 Co1 O1 83.6(3) 2_655 16_544
O1 Co1 O1 95.69(17) 17_554 16_544
O1 Co1 O1 95.69(18) 18_654 16_544
O2 Co2 O2 117.44(6) . 2_655
O2 Co2 O2 117.44(6) . 3_665
O2 Co2 O2 117.45(6) 2_655 3_665
O2 Co2 O4 99.29(12) . .
O2 Co2 O4 99.29(12) 2_655 .
O2 Co2 O4 99.29(12) 3_665 .
O1 C1 O2 125.2(5) . .
O1 C1 C2 119.0(5) . .
O2 C1 C2 115.8(4) . .
C3 C2 C7 119.2(4) . .
C3 C2 C1 120.6(4) . .
C7 C2 C1 120.2(4) . .
C2 C3 C4 120.6(5) . .
C2 C3 H3 119.7 . .
C4 C3 H3 119.7 . .
C5 C4 C3 118.9(5) . .
C5 C4 H4 120.6 . .
C3 C4 H4 120.6 . .
C6 C5 C4 121.4(5) . .
C6 C5 O3 119.1(5) . .
C4 C5 O3 119.4(5) . .
C5 C6 C7 119.5(5) . .
C5 C6 H6 120.3 . .
C7 C6 H6 120.3 . .
C2 C7 C6 120.4(5) . .
C2 C7 H7 119.8 . .
C6 C7 H7 119.8 . .
C9 C8 O3 115.0(4) . .
C9 C8 C9 122.2(4) . 2_645
O3 C8 C9 122.7(4) . 2_645
C8 C9 C8 117.8(4) . 3_765
C8 C9 H9 121.1 . .
C8 C9 H9 121.1 3_765 .
C1 O1 Co1 151.6(4) . .
C1 O2 Co2 122.6(3) . .
C8 O3 C5 121.0(4) . .
Co2 O4 H4A 109.5 . .
Co2 O4 H4B 109.5 . .
H4A O4 H4B 109.5 . .
Co2 O4 H4A' 109.5 . .
H4A O4 H4A' 109.5 . .
Co2 O4 H4B' 109.5 . .
H4A O4 H4B' 109.5 . .
H4B O4 H4B' 109.5 . .
H4A' O4 H4B' 109.5 . .
Co2 O4 H4A" 109.5 . .
H4A O4 H4A" 109.5 . .
H4B O4 H4A" 109.5 . .
H4A' O4 H4A" 109.5 . .
Co2 O4 H4B" 109.5 . .
H4B O4 H4B" 109.5 . .
H4A' O4 H4B" 109.5 . .
H4B' O4 H4B" 109.5 . .
H4A" O4 H4B" 109.5 . .

loop_
_geom_bond_atom_site_label_1
_geom_bond_atom_site_label_2
_geom_bond_distance
_geom_bond_site_symmetry_2
Co1 O1 2.088(4) .
Co1 O1 2.088(4) 3_665
Co1 O1 2.088(4) 2_655
Co1 O1 2.088(4) 17_554
Co1 O1 2.088(4) 18_654
Co1 O1 2.088(4) 16_544
Co2 O2 1.931(4) .
Co2 O2 1.931(4) 2_655
Co2 O2 1.931(4) 3_665
Co2 O4 2.080(8) .
C1 O1 1.222(6) .
C1 O2 1.272(6) .
C1 C2 1.504(6) .
C2 C3 1.378(7) .
C2 C7 1.376(6) .
C3 C4 1.385(7) .
C3 H3 0.9300 .
C4 C5 1.373(8) .
C4 H4 0.9300 .
C5 C6 1.357(8) .
C5 O3 1.400(6) .
C6 C7 1.386(7) .
C6 H6 0.9300 .
C7 H7 0.9300 .
C8 C9 1.366(6) .
C8 O3 1.376(5) .
C8 C9 1.409(6) 2_645
C9 C8 1.409(6) 3_765
C9 H9 0.9300 .
O4 H4A 0.8500 .
O4 H4B 0.8500 .
O4 H4A' 0.8500 .
O4 H4B' 0.8500 .
O4 H4A" 0.8500 .
O4 H4B" 0.8500 .

loop_
_geom_torsion_atom_site_label_1
_geom_torsion_atom_site_label_2
_geom_torsion_atom_site_label_3
_geom_torsion_atom_site_label_4
_geom_torsion
_geom_torsion_site_symmetry_1
_geom_torsion_site_symmetry_4
O1 C1 C2 C3 176.0(5) . .
O2 C1 C2 C3 -5.1(7) . .
O1 C1 C2 C7 -6.3(7) . .
O2 C1 C2 C7 172.7(5) . .
C7 C2 C3 C4 -1.9(9) . .
C1 C2 C3 C4 175.8(5) . .
C2 C3 C4 C5 -1.0(9) . .
C3 C4 C5 C6 3.2(9) . .
C3 C4 C5 O3 -172.3(5) . .
C4 C5 C6 C7 -2.4(8) . .
O3 C5 C6 C7 173.1(5) . .
C3 C2 C7 C6 2.7(8) . .
C1 C2 C7 C6 -175.1(5) . .
C5 C6 C7 C2 -0.6(8) . .
O3 C8 C9 C8 177.9(3) . 3_765
C9 C8 C9 C8 -1.0(9) 2_645 3_765
O2 C1 O1 Co1 -16.1(11) . .
C2 C1 O1 Co1 162.8(6) . .
O1 Co1 O1 C1 56.7(7) 3_665 .
O1 Co1 O1 C1 -39.6(8) 2_655 .
O1 Co1 O1 C1 -123.9(9) 17_554 .
O1 Co1 O1 C1 139.8(9) 18_654 .
O1 C1 O2 Co2 11.9(7) . .
C2 C1 O2 Co2 -167.0(3) . .
O2 Co2 O2 C1 68.6(4) 2_655 .
O2 Co2 O2 C1 -80.2(4) 3_665 .
O4 Co2 O2 C1 174.2(3) . .
C9 C8 O3 C5 178.1(5) . .
C9 C8 O3 C5 -3.0(8) 2_645 .
C6 C5 O3 C8 102.1(6) . .
C4 C5 O3 C8 -82.2(7) . .
